data_4064476
loop_
_publ_author_name
'Miyazaki, Takamasa'
'Tanabe, Yoshiaki'
'Yuki, Masahiro'
'Miyake, Yoshihiro'
'Nishibayashi, Yoshiaki'

_publ_section_title
;
 Synthesis of Group IV (Zr, Hf)&#x2212;Group VIII (Fe, Ru)
 Heterobimetallic Complexes Bearing Metallocenyl Diphosphine Moieties and
 Their Application to Catalytic Dehydrogenation of Amine&#x2212;Boranes
;
_journal_issue 8
_journal_name_full Organometallics
_journal_page_first 2394
_journal_paper_doi 10.1021/om200127r
_journal_volume 30
_journal_year 2011
_chemical_formula_moiety 'C28 H43 Cl P2 Ru Zr '
_chemical_formula_sum 'C28 H43 Cl P2 Ru Zr'
_chemical_formula_weight 669.34
_space_group_IT_number 14
_symmetry_cell_setting monoclinic
_symmetry_Int_Tables_number 14
_symmetry_space_group_name_Hall '-P 2yn'
_symmetry_space_group_name_H-M 'P 1 21/n 1'
_cell_angle_alpha 90.0000
_cell_angle_beta 91.2069(19)
_cell_angle_gamma 90.0000
_cell_formula_units_Z 4
_cell_length_a 10.1027(6)
_cell_length_b 18.1930(10)
_cell_length_c 15.3519(9)
_cell_measurement_reflns_used 15075
_cell_measurement_temperature 173.1
_cell_measurement_theta_max 27.5
_cell_measurement_theta_min 3.0
_cell_volume 2821.0(3)
_computing_cell_refinement PROCESS-AUTO
_computing_data_collection PROCESS-AUTO
_computing_data_reduction CrystalStructure
_computing_publication_material 'CrystalStructure 3.8'
_computing_structure_refinement CRYSTALS
_computing_structure_solution SIR97
_diffrn_ambient_temperature 173.1
_diffrn_detector_area_resol_mean 10.00
_diffrn_measured_fraction_theta_full 0.986
_diffrn_measured_fraction_theta_max 0.986
_diffrn_measurement_device_type 'Rigaku RAXIS-RAPID'
_diffrn_measurement_method \w
_diffrn_radiation_type 'Mo K\a'
_diffrn_radiation_wavelength 0.71075
_diffrn_reflns_av_R_equivalents 0.107
_diffrn_reflns_limit_h_max 13
_diffrn_reflns_limit_h_min -13
_diffrn_reflns_limit_k_max 22
_diffrn_reflns_limit_k_min -23
_diffrn_reflns_limit_l_max 19
_diffrn_reflns_limit_l_min -19
_diffrn_reflns_number 26269
_diffrn_reflns_theta_full 27.49
_diffrn_reflns_theta_max 27.49
_exptl_absorpt_coefficient_mu 1.128
_exptl_absorpt_correction_T_max 0.844
_exptl_absorpt_correction_T_min 0.438
_exptl_absorpt_correction_type multi-scan
_exptl_absorpt_process_details
;
    Higashi, T. (1995). Program for Absorption Correction.
    Rigaku Corporation, Tokyo, Japan.
;
_exptl_crystal_colour brown_green
_exptl_crystal_density_diffrn 1.576
_exptl_crystal_density_method 'not measured'
_exptl_crystal_description plate
_exptl_crystal_F_000 1368.00
_exptl_crystal_size_max 0.25
_exptl_crystal_size_mid 0.25
_exptl_crystal_size_min 0.15
_refine_diff_density_max 1.77
_refine_diff_density_min -2.33
_refine_ls_extinction_coef 26(16)
_refine_ls_extinction_method 'Larson (1970) Crystallographic Computing eq. 22'
_refine_ls_goodness_of_fit_ref 1.000
_refine_ls_hydrogen_treatment refall
_refine_ls_number_parameters 342
_refine_ls_number_reflns 6376
_refine_ls_R_factor_gt 0.0694
_refine_ls_shift/su_max 0.0000
_refine_ls_structure_factor_coef Fsqd
_refine_ls_weighting_details 'w = 1/[1.4830\s(Fo^2^)]/(4Fo^2^)'
_refine_ls_weighting_scheme calc
_refine_ls_wR_factor_ref 0.1632
_reflns_number_gt 3423
_reflns_number_total 6376
_reflns_threshold_expression F^2^>2.0\s(F^2^)
_cod_data_source_file om200127r_si_002.cif
_cod_data_source_block '_4a'
_cod_original_formula_sum 'C28 H43 Cl P2 Ru Zr '
_cod_database_code 4064476

loop_
_symmetry_equiv_pos_site_id
_symmetry_equiv_pos_as_xyz
1 +X,+Y,+Z
2 1/2-X,1/2+Y,1/2-Z
3 -X,-Y,-Z
4 1/2+X,1/2-Y,1/2+Z

loop_
_atom_site_label
_atom_site_type_symbol
_atom_site_fract_x
_atom_site_fract_y
_atom_site_fract_z
_atom_site_U_iso_or_equiv
_atom_site_adp_type
_atom_site_occupancy
_atom_site_symmetry_multiplicity
_atom_site_calc_flag
_atom_site_refinement_flags
Ru(1) Ru 0.26438(7) 0.20155(3) 0.25066(4) 0.0270(2) Uani 1.00 1 d .
Zr(1) Zr 0.50984(8) 0.12440(4) 0.27182(6) 0.0300(2) Uani 1.00 1 d .
Cl(1) Cl 0.6716(2) 0.21354(12) 0.33154(16) 0.0455(7) Uani 1.00 1 d .
P(1) P 0.2667(2) 0.12690(11) 0.13304(15) 0.0315(6) Uani 1.00 1 d .
P(2) P 0.2173(2) 0.12036(11) 0.35568(15) 0.0327(6) Uani 1.00 1 d .
C(1) C 0.4452(8) 0.1075(4) 0.1179(5) 0.034(2) Uani 1.00 1 d .
C(2) C 0.5084(8) 0.0422(4) 0.1419(5) 0.038(2) Uani 1.00 1 d .
C(3) C 0.6453(8) 0.0616(5) 0.1571(6) 0.048(3) Uani 1.00 1 d .
C(4) C 0.6616(9) 0.1329(5) 0.1392(5) 0.044(3) Uani 1.00 1 d .
C(5) C 0.5380(8) 0.1652(5) 0.1171(5) 0.041(2) Uani 1.00 1 d .
C(6) C 0.2198(9) 0.1631(4) 0.0242(5) 0.040(2) Uani 1.00 1 d .
C(7) C 0.2410(9) 0.1086(4) -0.0510(5) 0.043(2) Uani 1.00 1 d .
C(8) C 0.1911(8) 0.0357(4) 0.1271(6) 0.042(2) Uani 1.00 1 d .
C(9) C 0.0387(9) 0.0413(4) 0.1173(6) 0.054(3) Uani 1.00 1 d .
C(10) C 0.3631(7) 0.0676(4) 0.3811(5) 0.034(2) Uani 1.00 1 d .
C(11) C 0.4135(7) 0.0084(4) 0.3306(5) 0.031(2) Uani 1.00 1 d .
C(12) C 0.5509(9) 0.0024(4) 0.3490(5) 0.041(2) Uani 1.00 1 d .
C(13) C 0.5880(8) 0.0556(4) 0.4098(5) 0.039(2) Uani 1.00 1 d .
C(14) C 0.4740(8) 0.0960(4) 0.4311(5) 0.035(2) Uani 1.00 1 d .
C(15) C 0.1830(8) 0.1569(4) 0.4656(5) 0.039(2) Uani 1.00 1 d .
C(16) C 0.1714(9) 0.0996(5) 0.5380(5) 0.056(3) Uani 1.00 1 d .
C(17) C 0.0859(7) 0.0499(4) 0.3476(6) 0.042(2) Uani 1.00 1 d .
C(18) C -0.0521(9) 0.0795(5) 0.3435(6) 0.054(3) Uani 1.00 1 d .
C(19) C 0.1302(7) 0.2970(4) 0.2087(5) 0.030(2) Uani 1.00 1 d .
C(20) C 0.2602(8) 0.3107(3) 0.1760(5) 0.031(2) Uani 1.00 1 d .
C(21) C 0.3505(8) 0.3183(4) 0.2464(5) 0.034(2) Uani 1.00 1 d .
C(22) C 0.2750(8) 0.3095(3) 0.3241(5) 0.029(2) Uani 1.00 1 d .
C(23) C 0.1409(7) 0.2983(4) 0.3002(5) 0.029(2) Uani 1.00 1 d .
C(24) C 0.0042(8) 0.2939(4) 0.1558(6) 0.048(3) Uani 1.00 1 d .
C(25) C 0.2890(8) 0.3349(4) 0.0840(5) 0.040(2) Uani 1.00 1 d .
C(26) C 0.4878(7) 0.3483(4) 0.2404(5) 0.035(2) Uani 1.00 1 d .
C(27) C 0.3336(9) 0.3261(4) 0.4146(5) 0.045(3) Uani 1.00 1 d .
C(28) C 0.0240(9) 0.3014(4) 0.3600(6) 0.052(3) Uani 1.00 1 d .
H(1) H 0.4695 -0.0051 0.1471 0.045 Uiso 1.00 1 c R
H(2) H 0.7130 0.0290 0.1767 0.057 Uiso 1.00 1 c R
H(3) H 0.7440 0.1581 0.1410 0.053 Uiso 1.00 1 c R
H(4) H 0.5210 0.2155 0.1044 0.049 Uiso 1.00 1 c R
H(5) H 0.1287 0.1761 0.0245 0.048 Uiso 1.00 1 c R
H(6) H 0.2713 0.2058 0.0137 0.048 Uiso 1.00 1 c R
H(7) H 0.3285 0.1137 -0.0718 0.052 Uiso 1.00 1 c R
H(8) H 0.1792 0.1186 -0.0970 0.052 Uiso 1.00 1 c R
H(9) H 0.2284 0.0598 -0.0307 0.052 Uiso 1.00 1 c R
H(10) H 0.2246 0.0102 0.0783 0.051 Uiso 1.00 1 c R
H(11) H 0.2128 0.0093 0.1789 0.051 Uiso 1.00 1 c R
H(12) H 0.0005 0.0406 0.1734 0.064 Uiso 1.00 1 c R
H(13) H 0.0061 0.0009 0.0841 0.064 Uiso 1.00 1 c R
H(14) H 0.0158 0.0859 0.0886 0.064 Uiso 1.00 1 c R
H(15) H 0.3636 -0.0217 0.2914 0.038 Uiso 1.00 1 c R
H(16) H 0.6087 -0.0325 0.3238 0.049 Uiso 1.00 1 c R
H(17) H 0.6748 0.0634 0.4330 0.047 Uiso 1.00 1 c R
H(18) H 0.4709 0.1354 0.4716 0.042 Uiso 1.00 1 c R
H(19) H 0.2528 0.1895 0.4815 0.047 Uiso 1.00 1 c R
H(20) H 0.1019 0.1833 0.4620 0.047 Uiso 1.00 1 c R
H(21) H 0.0823 0.0830 0.5406 0.067 Uiso 1.00 1 c R
H(22) H 0.1969 0.1211 0.5923 0.067 Uiso 1.00 1 c R
H(23) H 0.2277 0.0591 0.5262 0.067 Uiso 1.00 1 c R
H(24) H 0.0996 0.0219 0.2963 0.050 Uiso 1.00 1 c R
H(25) H 0.0939 0.0188 0.3971 0.050 Uiso 1.00 1 c R
H(26) H -0.0835 0.0856 0.4009 0.065 Uiso 1.00 1 c R
H(27) H -0.1079 0.0460 0.3126 0.065 Uiso 1.00 1 c R
H(28) H -0.0526 0.1255 0.3144 0.065 Uiso 1.00 1 c R
H(29) H 0.0236 0.2980 0.0957 0.058 Uiso 1.00 1 c R
H(30) H -0.0518 0.3333 0.1721 0.058 Uiso 1.00 1 c R
H(31) H -0.0392 0.2485 0.1660 0.058 Uiso 1.00 1 c R
H(32) H 0.3806 0.3458 0.0796 0.048 Uiso 1.00 1 c R
H(33) H 0.2386 0.3776 0.0701 0.048 Uiso 1.00 1 c R
H(34) H 0.2660 0.2966 0.0444 0.048 Uiso 1.00 1 c R
H(35) H 0.5256 0.3532 0.2973 0.042 Uiso 1.00 1 c R
H(36) H 0.4848 0.3951 0.2129 0.042 Uiso 1.00 1 c R
H(37) H 0.5402 0.3157 0.2073 0.042 Uiso 1.00 1 c R
H(38) H 0.2666 0.3216 0.4567 0.054 Uiso 1.00 1 c R
H(39) H 0.3678 0.3747 0.4156 0.054 Uiso 1.00 1 c R
H(40) H 0.4029 0.2923 0.4276 0.054 Uiso 1.00 1 c R
H(41) H -0.0558 0.2975 0.3265 0.063 Uiso 1.00 1 c R
H(42) H 0.0250 0.3468 0.3907 0.063 Uiso 1.00 1 c R
H(43) H 0.0294 0.2619 0.4004 0.063 Uiso 1.00 1 c R

loop_
_atom_site_aniso_label
_atom_site_aniso_U_11
_atom_site_aniso_U_22
_atom_site_aniso_U_33
_atom_site_aniso_U_12
_atom_site_aniso_U_13
_atom_site_aniso_U_23
Ru(1) 0.0270(4) 0.0211(3) 0.0330(4) 0.0004(2) 0.0029(3) 0.0004(3)
Zr(1) 0.0274(5) 0.0269(4) 0.0356(5) 0.0003(3) 0.0021(3) -0.0006(3)
Cl(1) 0.0392(14) 0.0410(13) 0.0562(16) -0.0060(10) -0.0037(11) -0.0040(11)
P(1) 0.0328(13) 0.0282(12) 0.0334(14) 0.0022(9) -0.0023(10) -0.0055(10)
P(2) 0.0375(14) 0.0268(12) 0.0339(14) 0.0027(10) 0.0040(11) 0.0016(10)
C(1) 0.035(5) 0.038(5) 0.029(5) 0.001(4) 0.006(4) -0.001(4)
C(2) 0.044(5) 0.029(4) 0.039(5) -0.001(4) 0.005(4) -0.009(4)
C(3) 0.027(5) 0.064(6) 0.053(6) 0.016(5) 0.008(4) -0.009(5)
C(4) 0.030(5) 0.064(6) 0.039(5) 0.000(4) 0.011(4) 0.005(5)
C(5) 0.038(5) 0.050(5) 0.035(5) -0.008(4) 0.007(4) 0.005(4)
C(6) 0.043(6) 0.039(5) 0.038(5) -0.001(4) -0.006(4) -0.002(4)
C(7) 0.059(6) 0.039(5) 0.031(5) -0.006(4) -0.006(4) -0.004(4)
C(8) 0.035(5) 0.046(5) 0.045(6) -0.003(4) -0.011(4) -0.003(4)
C(9) 0.058(7) 0.040(5) 0.063(7) -0.004(5) 0.011(5) -0.007(5)
C(10) 0.016(4) 0.039(5) 0.047(5) -0.006(3) 0.002(4) 0.011(4)
C(11) 0.025(4) 0.024(4) 0.045(5) -0.003(3) -0.003(4) -0.001(3)
C(12) 0.044(6) 0.037(5) 0.042(5) 0.009(4) 0.000(4) -0.005(4)
C(13) 0.025(5) 0.037(5) 0.054(6) -0.006(4) -0.006(4) 0.005(4)
C(14) 0.027(4) 0.043(5) 0.036(5) 0.010(4) -0.000(4) -0.002(4)
C(15) 0.040(5) 0.039(5) 0.039(5) 0.010(4) 0.011(4) 0.001(4)
C(16) 0.043(6) 0.078(7) 0.048(6) 0.023(5) 0.018(5) 0.017(5)
C(17) 0.020(4) 0.048(5) 0.057(6) -0.003(4) 0.007(4) 0.011(4)
C(18) 0.048(6) 0.066(6) 0.049(6) -0.004(5) 0.009(5) 0.001(5)
C(19) 0.019(4) 0.024(4) 0.046(5) 0.002(3) -0.007(3) 0.007(4)
C(20) 0.036(5) 0.024(4) 0.033(5) 0.010(3) 0.002(4) 0.011(3)
C(21) 0.024(4) 0.032(4) 0.045(5) 0.005(3) -0.004(4) 0.000(4)
C(22) 0.042(5) 0.018(4) 0.027(4) -0.003(3) -0.003(4) -0.016(3)
C(23) 0.018(4) 0.026(4) 0.043(5) 0.006(3) 0.004(3) 0.002(3)
C(24) 0.047(6) 0.041(5) 0.056(6) 0.006(4) -0.007(5) 0.005(4)
C(25) 0.053(6) 0.024(4) 0.044(5) -0.001(4) -0.003(4) 0.009(4)
C(26) 0.037(5) 0.023(4) 0.044(5) -0.006(3) 0.001(4) 0.004(4)
C(27) 0.061(7) 0.024(4) 0.051(6) -0.003(4) 0.008(5) 0.001(4)
C(28) 0.053(6) 0.042(5) 0.063(7) 0.018(4) 0.019(5) 0.000(5)

loop_
_atom_type_symbol
_atom_type_description
_atom_type_scat_dispersion_real
_atom_type_scat_dispersion_imag
_atom_type_scat_source
C C 0.003 0.002
;
International Tables for Crystallography
(1992, Vol. C, Tables 4.2.6.8 and 6.1.1.4)
;
H H 0.000 0.000
;
International Tables for Crystallography
(1992, Vol. C, Table 6.1.1.4)
;
P P 0.102 0.094
;
International Tables for Crystallography
(1992, Vol. C, Tables 4.2.6.8 and 6.1.1.4)
;
Cl Cl 0.148 0.159
;
International Tables for Crystallography
(1992, Vol. C, Tables 4.2.6.8 and 6.1.1.4)
;
Zr Zr -2.967 0.560
;
International Tables for Crystallography
(1992, Vol. C, Tables 4.2.6.8 and 6.1.1.4)
;
Ru Ru -1.259 0.836
;
International Tables for Crystallography
(1992, Vol. C, Tables 4.2.6.8 and 6.1.1.4)
;

loop_
_geom_angle_atom_site_label_1
_geom_angle_atom_site_label_2
_geom_angle_atom_site_label_3
_geom_angle
_geom_angle_publ_flag
Zr(1) Ru(1) P(1) 76.84(6) yes
Zr(1) Ru(1) P(2) 77.99(6) yes
Zr(1) Ru(1) C(19) 155.66(19) yes
Zr(1) Ru(1) C(20) 119.2(2) yes
Zr(1) Ru(1) C(21) 97.4(2) yes
Zr(1) Ru(1) C(22) 109.7(2) yes
Zr(1) Ru(1) C(23) 144.5(2) yes
P(1) Ru(1) P(2) 100.62(7) yes
P(1) Ru(1) C(19) 104.3(2) yes
P(1) Ru(1) C(20) 97.0(2) yes
P(1) Ru(1) C(21) 121.5(2) yes
P(1) Ru(1) C(22) 156.5(2) yes
P(1) Ru(1) C(23) 137.8(2) yes
P(2) Ru(1) C(19) 124.7(2) yes
P(2) Ru(1) C(20) 158.0(2) yes
P(2) Ru(1) C(21) 135.6(2) yes
P(2) Ru(1) C(22) 102.8(2) yes
P(2) Ru(1) C(23) 98.2(2) yes
C(19) Ru(1) C(20) 36.6(2) yes
C(19) Ru(1) C(21) 60.8(2) yes
C(19) Ru(1) C(22) 60.2(2) yes
C(19) Ru(1) C(23) 35.7(3) yes
C(20) Ru(1) C(21) 35.7(2) yes
C(20) Ru(1) C(22) 59.9(2) yes
C(20) Ru(1) C(23) 59.8(2) yes
C(21) Ru(1) C(22) 36.7(3) yes
C(21) Ru(1) C(23) 60.6(2) yes
C(22) Ru(1) C(23) 36.0(2) yes
Ru(1) Zr(1) Cl(1) 106.60(5) yes
Ru(1) Zr(1) C(1) 74.9(2) yes
Ru(1) Zr(1) C(2) 102.3(2) yes
Ru(1) Zr(1) C(3) 128.6(2) yes
Ru(1) Zr(1) C(4) 114.1(2) yes
Ru(1) Zr(1) C(5) 82.1(2) yes
Ru(1) Zr(1) C(10) 75.70(18) yes
Ru(1) Zr(1) C(11) 96.44(18) yes
Ru(1) Zr(1) C(12) 127.8(2) yes
Ru(1) Zr(1) C(13) 125.64(19) yes
Ru(1) Zr(1) C(14) 93.93(18) yes
Cl(1) Zr(1) C(1) 126.9(2) yes
Cl(1) Zr(1) C(2) 133.2(2) yes
Cl(1) Zr(1) C(3) 101.1(2) yes
Cl(1) Zr(1) C(4) 81.6(2) yes
Cl(1) Zr(1) C(5) 94.0(2) yes
Cl(1) Zr(1) C(10) 115.0(2) yes
Cl(1) Zr(1) C(11) 132.93(19) yes
Cl(1) Zr(1) C(12) 107.5(2) yes
Cl(1) Zr(1) C(13) 79.86(19) yes
Cl(1) Zr(1) C(14) 83.23(19) yes
C(1) Zr(1) C(2) 32.7(2) yes
C(1) Zr(1) C(3) 53.8(2) yes
C(1) Zr(1) C(4) 53.0(2) yes
C(1) Zr(1) C(5) 32.9(2) yes
C(1) Zr(1) C(10) 116.5(2) yes
C(1) Zr(1) C(11) 98.3(2) yes
C(1) Zr(1) C(12) 112.1(2) yes
C(1) Zr(1) C(13) 143.4(2) yes
C(1) Zr(1) C(14) 149.6(2) yes
C(2) Zr(1) C(3) 33.4(2) yes
C(2) Zr(1) C(4) 53.0(2) yes
C(2) Zr(1) C(5) 54.5(2) yes
C(2) Zr(1) C(10) 107.3(2) yes
C(2) Zr(1) C(11) 77.7(2) yes
C(2) Zr(1) C(12) 81.2(2) yes
C(2) Zr(1) C(13) 111.3(2) yes
C(2) Zr(1) C(14) 130.7(2) yes
C(3) Zr(1) C(4) 30.3(3) yes
C(3) Zr(1) C(5) 53.2(3) yes
C(3) Zr(1) C(10) 128.5(2) yes
C(3) Zr(1) C(11) 95.2(2) yes
C(3) Zr(1) C(12) 81.1(2) yes
C(3) Zr(1) C(13) 101.1(2) yes
C(3) Zr(1) C(14) 132.2(2) yes
C(4) Zr(1) C(5) 32.3(2) yes
C(4) Zr(1) C(10) 158.5(2) yes
C(4) Zr(1) C(11) 125.3(2) yes
C(4) Zr(1) C(12) 109.0(2) yes
C(4) Zr(1) C(13) 120.2(2) yes
C(4) Zr(1) C(14) 150.9(2) yes
C(5) Zr(1) C(10) 147.4(2) yes
C(5) Zr(1) C(11) 130.1(2) yes
C(5) Zr(1) C(12) 132.7(2) yes
C(5) Zr(1) C(13) 152.2(2) yes
C(5) Zr(1) C(14) 174.3(2) yes
C(10) Zr(1) C(11) 33.3(2) yes
C(10) Zr(1) C(12) 54.4(2) yes
C(10) Zr(1) C(13) 54.5(2) yes
C(10) Zr(1) C(14) 33.3(2) yes
C(11) Zr(1) C(12) 32.5(2) yes
C(11) Zr(1) C(13) 53.6(2) yes
C(11) Zr(1) C(14) 54.2(2) yes
C(12) Zr(1) C(13) 31.6(2) yes
C(12) Zr(1) C(14) 53.0(2) yes
C(13) Zr(1) C(14) 32.1(2) yes
Ru(1) P(1) C(1) 103.9(2) yes
Ru(1) P(1) C(6) 120.1(2) yes
Ru(1) P(1) C(8) 125.0(3) yes
C(1) P(1) C(6) 100.7(3) yes
C(1) P(1) C(8) 103.1(3) yes
C(6) P(1) C(8) 100.3(3) yes
Ru(1) P(2) C(10) 108.8(2) yes
Ru(1) P(2) C(15) 117.7(2) yes
Ru(1) P(2) C(17) 124.8(3) yes
C(10) P(2) C(15) 99.3(3) yes
C(10) P(2) C(17) 103.2(3) yes
C(15) P(2) C(17) 99.3(4) yes
Zr(1) C(1) P(1) 95.4(3) yes
Zr(1) C(1) C(2) 75.0(4) yes
Zr(1) C(1) C(5) 75.6(4) yes
P(1) C(1) C(2) 124.7(6) yes
P(1) C(1) C(5) 120.5(6) yes
C(2) C(1) C(5) 109.7(7) yes
Zr(1) C(2) C(1) 72.3(4) yes
Zr(1) C(2) C(3) 74.6(5) yes
C(1) C(2) C(3) 105.5(7) yes
Zr(1) C(3) C(2) 72.0(4) yes
Zr(1) C(3) C(4) 77.0(5) yes
C(2) C(3) C(4) 109.0(8) yes
Zr(1) C(4) C(3) 72.6(5) yes
Zr(1) C(4) C(5) 71.2(4) yes
C(3) C(4) C(5) 109.9(8) yes
Zr(1) C(5) C(1) 71.5(4) yes
Zr(1) C(5) C(4) 76.5(5) yes
C(1) C(5) C(4) 105.8(7) yes
P(1) C(6) C(7) 114.2(5) yes
P(1) C(8) C(9) 111.0(5) yes
Zr(1) C(10) P(2) 97.4(3) yes
Zr(1) C(10) C(11) 73.9(4) yes
Zr(1) C(10) C(14) 75.1(4) yes
P(2) C(10) C(11) 125.9(6) yes
P(2) C(10) C(14) 123.4(6) yes
C(11) C(10) C(14) 106.1(6) yes
Zr(1) C(11) C(10) 72.8(4) yes
Zr(1) C(11) C(12) 75.5(4) yes
C(10) C(11) C(12) 108.0(6) yes
Zr(1) C(12) C(11) 72.0(4) yes
Zr(1) C(12) C(13) 75.2(4) yes
C(11) C(12) C(13) 109.3(7) yes
Zr(1) C(13) C(12) 73.2(4) yes
Zr(1) C(13) C(14) 72.5(4) yes
C(12) C(13) C(14) 107.9(7) yes
Zr(1) C(14) C(10) 71.6(4) yes
Zr(1) C(14) C(13) 75.5(4) yes
C(10) C(14) C(13) 108.6(7) yes
P(2) C(15) C(16) 115.9(5) yes
P(2) C(17) C(18) 114.9(6) yes
Ru(1) C(19) C(20) 71.9(4) yes
Ru(1) C(19) C(23) 72.5(4) yes
Ru(1) C(19) C(24) 128.0(5) yes
C(20) C(19) C(23) 107.2(6) yes
C(20) C(19) C(24) 126.1(7) yes
C(23) C(19) C(24) 126.1(7) yes
Ru(1) C(20) C(19) 71.5(4) yes
Ru(1) C(20) C(21) 72.3(4) yes
Ru(1) C(20) C(25) 135.8(5) yes
C(19) C(20) C(21) 109.3(7) yes
C(19) C(20) C(25) 124.9(7) yes
C(21) C(20) C(25) 123.6(7) yes
Ru(1) C(21) C(20) 72.0(4) yes
Ru(1) C(21) C(22) 70.5(4) yes
Ru(1) C(21) C(26) 133.8(5) yes
C(20) C(21) C(22) 106.2(7) yes
C(20) C(21) C(26) 125.2(7) yes
C(22) C(21) C(26) 126.9(7) yes
Ru(1) C(22) C(21) 72.8(4) yes
Ru(1) C(22) C(23) 73.2(4) yes
Ru(1) C(22) C(27) 129.5(5) yes
C(21) C(22) C(23) 108.9(7) yes
C(21) C(22) C(27) 121.9(7) yes
C(23) C(22) C(27) 128.1(7) yes
Ru(1) C(23) C(19) 71.8(4) yes
Ru(1) C(23) C(22) 70.9(4) yes
Ru(1) C(23) C(28) 131.8(5) yes
C(19) C(23) C(22) 108.4(7) yes
C(19) C(23) C(28) 124.2(7) yes
C(22) C(23) C(28) 126.5(7) yes
Zr(1) C(2) H(1) 118.1 no
C(1) C(2) H(1) 127.3 no
C(3) C(2) H(1) 127.3 no
Zr(1) C(3) H(2) 117.3 no
C(2) C(3) H(2) 125.5 no
C(4) C(3) H(2) 125.5 no
Zr(1) C(4) H(3) 122.7 no
C(3) C(4) H(3) 125.1 no
C(5) C(4) H(3) 125.1 no
Zr(1) C(5) H(4) 117.1 no
C(1) C(5) H(4) 127.1 no
C(4) C(5) H(4) 127.1 no
P(1) C(6) H(5) 108.3 no
P(1) C(6) H(6) 108.3 no
C(7) C(6) H(5) 108.3 no
C(7) C(6) H(6) 108.3 no
H(5) C(6) H(6) 109.5 no
C(6) C(7) H(7) 109.5 no
C(6) C(7) H(8) 109.5 no
C(6) C(7) H(9) 109.5 no
H(7) C(7) H(8) 109.5 no
H(7) C(7) H(9) 109.5 no
H(8) C(7) H(9) 109.5 no
P(1) C(8) H(10) 109.1 no
P(1) C(8) H(11) 109.1 no
C(9) C(8) H(10) 109.1 no
C(9) C(8) H(11) 109.1 no
H(10) C(8) H(11) 109.5 no
C(8) C(9) H(12) 109.5 no
C(8) C(9) H(13) 109.5 no
C(8) C(9) H(14) 109.5 no
H(12) C(9) H(13) 109.5 no
H(12) C(9) H(14) 109.5 no
H(13) C(9) H(14) 109.5 no
Zr(1) C(11) H(15) 117.7 no
C(10) C(11) H(15) 126.0 no
C(12) C(11) H(15) 126.0 no
Zr(1) C(12) H(16) 119.2 no
C(11) C(12) H(16) 125.4 no
C(13) C(12) H(16) 125.4 no
Zr(1) C(13) H(17) 120.1 no
C(12) C(13) H(17) 126.0 no
C(14) C(13) H(17) 126.0 no
Zr(1) C(14) H(18) 119.1 no
C(10) C(14) H(18) 125.7 no
C(13) C(14) H(18) 125.7 no
P(2) C(15) H(19) 107.8 no
P(2) C(15) H(20) 107.8 no
C(16) C(15) H(19) 107.8 no
C(16) C(15) H(20) 107.8 no
H(19) C(15) H(20) 109.5 no
C(15) C(16) H(21) 109.5 no
C(15) C(16) H(22) 109.5 no
C(15) C(16) H(23) 109.5 no
H(21) C(16) H(22) 109.5 no
H(21) C(16) H(23) 109.5 no
H(22) C(16) H(23) 109.5 no
P(2) C(17) H(24) 108.1 no
P(2) C(17) H(25) 108.1 no
C(18) C(17) H(24) 108.1 no
C(18) C(17) H(25) 108.1 no
H(24) C(17) H(25) 109.5 no
C(17) C(18) H(26) 109.5 no
C(17) C(18) H(27) 109.5 no
C(17) C(18) H(28) 109.5 no
H(26) C(18) H(27) 109.5 no
H(26) C(18) H(28) 109.5 no
H(27) C(18) H(28) 109.5 no
C(19) C(24) H(29) 109.5 no
C(19) C(24) H(30) 109.5 no
C(19) C(24) H(31) 109.5 no
H(29) C(24) H(30) 109.5 no
H(29) C(24) H(31) 109.5 no
H(30) C(24) H(31) 109.5 no
C(20) C(25) H(32) 109.5 no
C(20) C(25) H(33) 109.5 no
C(20) C(25) H(34) 109.5 no
H(32) C(25) H(33) 109.5 no
H(32) C(25) H(34) 109.5 no
H(33) C(25) H(34) 109.5 no
C(21) C(26) H(35) 109.5 no
C(21) C(26) H(36) 109.5 no
C(21) C(26) H(37) 109.5 no
H(35) C(26) H(36) 109.5 no
H(35) C(26) H(37) 109.5 no
H(36) C(26) H(37) 109.5 no
C(22) C(27) H(38) 109.5 no
C(22) C(27) H(39) 109.5 no
C(22) C(27) H(40) 109.5 no
H(38) C(27) H(39) 109.5 no
H(38) C(27) H(40) 109.5 no
H(39) C(27) H(40) 109.5 no
C(23) C(28) H(41) 109.5 no
C(23) C(28) H(42) 109.5 no
C(23) C(28) H(43) 109.5 no
H(41) C(28) H(42) 109.5 no
H(41) C(28) H(43) 109.5 no
H(42) C(28) H(43) 109.5 no

loop_
_geom_bond_atom_site_label_1
_geom_bond_atom_site_label_2
_geom_bond_distance
_geom_bond_publ_flag
Ru(1) Zr(1) 2.8620(10) yes
Ru(1) P(1) 2.260(2) yes
Ru(1) P(2) 2.245(2) yes
Ru(1) C(19) 2.288(7) yes
Ru(1) C(20) 2.293(7) yes
Ru(1) C(21) 2.297(7) yes
Ru(1) C(22) 2.267(7) yes
Ru(1) C(23) 2.297(7) yes
Zr(1) Cl(1) 2.466(2) yes
Zr(1) C(1) 2.457(8) yes
Zr(1) C(2) 2.493(8) yes
Zr(1) C(3) 2.526(9) yes
Zr(1) C(4) 2.579(9) yes
Zr(1) C(5) 2.511(8) yes
Zr(1) C(10) 2.486(8) yes
Zr(1) C(11) 2.501(7) yes
Zr(1) C(12) 2.546(8) yes
Zr(1) C(13) 2.571(8) yes
Zr(1) C(14) 2.532(8) yes
P(1) C(1) 1.857(8) yes
P(1) C(6) 1.849(8) yes
P(1) C(8) 1.829(8) yes
P(2) C(10) 1.794(8) yes
P(2) C(15) 1.853(8) yes
P(2) C(17) 1.848(8) yes
C(1) C(2) 1.395(11) yes
C(1) C(5) 1.407(12) yes
C(2) C(3) 1.441(12) yes
C(3) C(4) 1.337(13) yes
C(4) C(5) 1.415(12) yes
C(6) C(7) 1.542(11) yes
C(8) C(9) 1.547(12) yes
C(10) C(11) 1.428(11) yes
C(10) C(14) 1.440(11) yes
C(11) C(12) 1.414(12) yes
C(12) C(13) 1.392(11) yes
C(13) C(14) 1.410(11) yes
C(15) C(16) 1.530(12) yes
C(17) C(18) 1.495(12) yes
C(19) C(20) 1.437(11) yes
C(19) C(23) 1.407(12) yes
C(19) C(24) 1.497(12) yes
C(20) C(21) 1.408(12) yes
C(20) C(25) 1.513(11) yes
C(21) C(22) 1.439(12) yes
C(21) C(26) 1.495(11) yes
C(22) C(23) 1.411(11) yes
C(22) C(27) 1.528(11) yes
C(23) C(28) 1.512(12) yes
C(2) H(1) 0.950 no
C(3) H(2) 0.950 no
C(4) H(3) 0.950 no
C(5) H(4) 0.950 no
C(6) H(5) 0.950 no
C(6) H(6) 0.950 no
C(7) H(7) 0.950 no
C(7) H(8) 0.950 no
C(7) H(9) 0.950 no
C(8) H(10) 0.950 no
C(8) H(11) 0.950 no
C(9) H(12) 0.950 no
C(9) H(13) 0.950 no
C(9) H(14) 0.950 no
C(11) H(15) 0.950 no
C(12) H(16) 0.950 no
C(13) H(17) 0.950 no
C(14) H(18) 0.950 no
C(15) H(19) 0.950 no
C(15) H(20) 0.950 no
C(16) H(21) 0.950 no
C(16) H(22) 0.950 no
C(16) H(23) 0.950 no
C(17) H(24) 0.950 no
C(17) H(25) 0.950 no
C(18) H(26) 0.950 no
C(18) H(27) 0.950 no
C(18) H(28) 0.950 no
C(24) H(29) 0.950 no
C(24) H(30) 0.950 no
C(24) H(31) 0.950 no
C(25) H(32) 0.950 no
C(25) H(33) 0.950 no
C(25) H(34) 0.950 no
C(26) H(35) 0.950 no
C(26) H(36) 0.950 no
C(26) H(37) 0.950 no
C(27) H(38) 0.950 no
C(27) H(39) 0.950 no
C(27) H(40) 0.950 no
C(28) H(41) 0.950 no
C(28) H(42) 0.950 no
C(28) H(43) 0.950 no

loop_
_geom_contact_atom_site_label_1
_geom_contact_atom_site_label_2
_geom_contact_distance
_geom_contact_site_symmetry_2
C(7) C(28) 3.589(12) 4_554
C(28) C(7) 3.589(12) 4_455
Cl(1) H(6) 3.297 4_555
Cl(1) H(8) 3.245 4_555
Cl(1) H(26) 3.544 1_655
Cl(1) H(28) 3.229 1_655
Cl(1) H(34) 3.390 4_555
Cl(1) H(41) 3.152 1_655
C(2) H(7) 3.463 3_655
C(3) H(7) 3.460 3_655
C(3) H(9) 3.222 3_655
C(3) H(27) 3.427 1_655
C(4) H(38) 3.128 4_554
C(5) H(38) 3.420 4_554
C(5) H(42) 3.482 4_554
C(5) H(43) 3.580 4_554
C(6) H(40) 3.592 4_454
C(7) H(2) 3.200 3_655
C(7) H(13) 3.225 3_555
C(7) H(35) 3.229 4_454
C(7) H(41) 3.291 4_554
C(7) H(42) 3.130 4_554
C(8) H(39) 3.056 2_545
C(9) H(2) 3.440 1_455
C(9) H(9) 3.505 3_555
C(9) H(13) 3.209 3_555
C(9) H(39) 3.217 2_545
C(11) H(30) 3.478 2_545
C(11) H(33) 3.232 2_545
C(12) H(22) 3.501 3_656
C(12) H(23) 3.122 3_656
C(12) H(27) 3.593 1_655
C(12) H(30) 3.093 2_545
C(13) H(23) 2.952 3_656
C(13) H(26) 3.369 1_655
C(13) H(27) 3.448 1_655
C(13) H(33) 3.113 4_555
C(14) H(29) 3.210 4_555
C(14) H(33) 3.419 4_555
C(15) H(4) 3.571 4_455
C(15) H(32) 3.553 4_455
C(16) H(16) 3.276 3_656
C(16) H(17) 3.372 3_656
C(16) H(25) 3.595 3_556
C(16) H(27) 3.570 3_556
C(16) H(32) 3.178 4_455
C(16) H(36) 3.314 4_455
C(16) H(37) 3.320 4_455
C(17) H(21) 3.436 3_556
C(17) H(36) 3.046 2_545
C(18) H(2) 3.574 1_455
C(18) H(17) 3.122 1_455
C(18) H(21) 3.467 3_556
C(18) H(36) 3.534 2_545
C(19) H(15) 3.297 2_555
C(20) H(15) 3.337 2_555
C(23) H(15) 3.563 2_555
C(24) H(16) 3.375 2_555
C(24) H(18) 3.118 4_454
C(24) H(22) 3.586 4_454
C(25) H(17) 3.165 4_454
C(25) H(21) 3.396 4_554
C(25) H(25) 3.558 2_555
C(25) H(26) 3.434 4_554
C(26) H(8) 3.182 4_555
C(26) H(21) 3.465 4_554
C(26) H(22) 3.186 4_554
C(26) H(24) 3.324 2_555
C(27) H(5) 3.395 4_555
C(27) H(10) 3.402 2_555
C(27) H(13) 3.568 2_555
C(27) H(14) 3.589 4_555
C(28) H(1) 3.522 2_555
C(28) H(6) 3.515 4_455
C(28) H(7) 2.734 4_455
H(1) C(28) 3.522 2_545
H(1) H(7) 3.083 3_655
H(1) H(42) 2.758 2_545
H(2) C(7) 3.200 3_655
H(2) C(9) 3.440 1_655
H(2) C(18) 3.574 1_655
H(2) H(7) 3.079 3_655
H(2) H(8) 3.154 3_655
H(2) H(9) 2.836 3_655
H(2) H(12) 2.914 1_655
H(2) H(13) 3.351 1_655
H(2) H(14) 3.527 1_655
H(2) H(27) 2.749 1_655
H(2) H(28) 3.598 1_655
H(3) H(12) 3.389 1_655
H(3) H(14) 3.164 1_655
H(3) H(28) 3.381 1_655
H(3) H(31) 2.759 1_655
H(3) H(38) 2.867 4_554
H(4) C(15) 3.571 4_554
H(4) H(19) 3.494 4_554
H(4) H(20) 2.985 4_554
H(4) H(22) 3.471 4_554
H(4) H(38) 3.462 4_554
H(4) H(42) 3.471 4_554
H(4) H(43) 3.161 4_554
H(5) C(27) 3.395 4_454
H(5) H(39) 3.226 4_454
H(5) H(40) 2.758 4_454
H(6) Cl(1) 3.297 4_454
H(6) C(28) 3.515 4_554
H(6) H(41) 3.395 4_554
H(6) H(42) 3.355 4_554
H(6) H(43) 3.219 4_554
H(7) C(2) 3.463 3_655
H(7) C(3) 3.460 3_655
H(7) C(28) 2.734 4_554
H(7) H(1) 3.083 3_655
H(7) H(2) 3.079 3_655
H(7) H(41) 2.548 4_554
H(7) H(42) 2.200 4_554
H(7) H(43) 3.076 4_554
H(8) Cl(1) 3.245 4_454
H(8) C(26) 3.182 4_454
H(8) H(2) 3.154 3_655
H(8) H(13) 2.879 3_555
H(8) H(35) 2.279 4_454
H(8) H(36) 3.492 4_454
H(8) H(37) 3.500 4_454
H(8) H(39) 3.158 4_454
H(8) H(40) 3.257 4_454
H(8) H(41) 3.317 4_554
H(8) H(42) 3.558 4_554
H(9) C(3) 3.222 3_655
H(9) C(9) 3.505 3_555
H(9) H(2) 2.836 3_655
H(9) H(13) 2.724 3_555
H(10) C(27) 3.402 2_545
H(10) H(13) 3.383 3_555
H(10) H(38) 3.474 2_545
H(10) H(39) 2.637 2_545
H(11) H(36) 3.348 2_545
H(11) H(39) 2.952 2_545
H(12) H(2) 2.914 1_455
H(12) H(3) 3.389 1_455
H(12) H(35) 3.450 2_545
H(12) H(36) 3.173 2_545
H(12) H(39) 3.580 2_545
H(13) C(7) 3.225 3_555
H(13) C(9) 3.209 3_555
H(13) C(27) 3.568 2_545
H(13) H(2) 3.351 1_455
H(13) H(8) 2.879 3_555
H(13) H(9) 2.724 3_555
H(13) H(10) 3.383 3_555
H(13) H(13) 2.582 3_555
H(13) H(14) 3.090 3_555
H(13) H(35) 3.265 2_545
H(13) H(39) 2.625 2_545
H(14) C(27) 3.589 4_454
H(14) H(2) 3.527 1_455
H(14) H(3) 3.164 1_455
H(14) H(13) 3.090 3_555
H(14) H(39) 3.103 4_454
H(14) H(40) 3.493 4_454
H(15) C(19) 3.297 2_545
H(15) C(20) 3.337 2_545
H(15) C(23) 3.563 2_545
H(15) H(30) 3.292 2_545
H(15) H(33) 3.005 2_545
H(16) C(16) 3.276 3_656
H(16) C(24) 3.375 2_545
H(16) H(22) 2.831 3_656
H(16) H(23) 2.848 3_656
H(16) H(27) 3.207 1_655
H(16) H(29) 3.592 2_545
H(16) H(30) 2.509 2_545
H(17) C(16) 3.372 3_656
H(17) C(18) 3.122 1_655
H(17) C(25) 3.165 4_555
H(17) H(23) 2.511 3_656
H(17) H(26) 2.534 1_655
H(17) H(27) 2.917 1_655
H(17) H(28) 3.520 1_655
H(17) H(32) 3.453 4_555
H(17) H(33) 2.438 4_555
H(17) H(34) 3.193 4_555
H(18) C(24) 3.118 4_555
H(18) H(29) 2.311 4_555
H(18) H(30) 3.143 4_555
H(18) H(33) 3.079 4_555
H(18) H(34) 3.395 4_555
H(19) H(4) 3.494 4_455
H(19) H(29) 3.226 4_555
H(19) H(30) 3.519 4_555
H(20) H(4) 2.985 4_455
H(20) H(32) 2.950 4_455
H(21) C(17) 3.436 3_556
H(21) C(18) 3.467 3_556
H(21) C(25) 3.396 4_455
H(21) C(26) 3.465 4_455
H(21) H(25) 2.755 3_556
H(21) H(26) 3.197 3_556
H(21) H(27) 3.261 3_556
H(21) H(32) 2.498 4_455
H(21) H(33) 3.584 4_455
H(21) H(36) 2.870 4_455
H(21) H(37) 3.189 4_455
H(22) C(12) 3.501 3_656
H(22) C(24) 3.586 4_555
H(22) C(26) 3.186 4_455
H(22) H(4) 3.471 4_455
H(22) H(16) 2.831 3_656
H(22) H(27) 3.498 3_556
H(22) H(30) 2.916 4_555
H(22) H(32) 3.253 4_455
H(22) H(36) 2.876 4_455
H(22) H(37) 2.658 4_455
H(23) C(12) 3.122 3_656
H(23) C(13) 2.952 3_656
H(23) H(16) 2.848 3_656
H(23) H(17) 2.511 3_656
H(23) H(26) 3.222 3_556
H(23) H(27) 3.372 3_556
H(24) C(26) 3.324 2_545
H(24) H(36) 2.463 2_545
H(25) C(16) 3.595 3_556
H(25) C(25) 3.558 2_545
H(25) H(21) 2.755 3_556
H(25) H(32) 3.178 2_545
H(25) H(33) 3.112 2_545
H(25) H(36) 2.915 2_545
H(26) Cl(1) 3.544 1_455
H(26) C(13) 3.369 1_455
H(26) C(25) 3.434 4_455
H(26) H(17) 2.534 1_455
H(26) H(21) 3.197 3_556
H(26) H(23) 3.222 3_556
H(26) H(32) 3.042 4_455
H(26) H(33) 3.259 4_455
H(26) H(34) 3.449 4_455
H(27) C(3) 3.427 1_455
H(27) C(12) 3.593 1_455
H(27) C(13) 3.448 1_455
H(27) C(16) 3.570 3_556
H(27) H(2) 2.749 1_455
H(27) H(16) 3.207 1_455
H(27) H(17) 2.917 1_455
H(27) H(21) 3.261 3_556
H(27) H(22) 3.498 3_556
H(27) H(23) 3.372 3_556
H(27) H(36) 3.043 2_545
H(28) Cl(1) 3.229 1_455
H(28) H(2) 3.598 1_455
H(28) H(3) 3.381 1_455
H(28) H(17) 3.520 1_455
H(29) C(14) 3.210 4_454
H(29) H(16) 3.592 2_555
H(29) H(18) 2.311 4_454
H(29) H(19) 3.226 4_454
H(29) H(40) 3.273 4_454
H(30) C(11) 3.478 2_555
H(30) C(12) 3.093 2_555
H(30) H(15) 3.292 2_555
H(30) H(16) 2.509 2_555
H(30) H(18) 3.143 4_454
H(30) H(19) 3.519 4_454
H(30) H(22) 2.916 4_454
H(31) H(3) 2.759 1_455
H(32) C(15) 3.553 4_554
H(32) C(16) 3.178 4_554
H(32) H(17) 3.453 4_454
H(32) H(20) 2.950 4_554
H(32) H(21) 2.498 4_554
H(32) H(22) 3.253 4_554
H(32) H(25) 3.178 2_555
H(32) H(26) 3.042 4_554
H(33) C(11) 3.232 2_555
H(33) C(13) 3.113 4_454
H(33) C(14) 3.419 4_454
H(33) H(15) 3.005 2_555
H(33) H(17) 2.438 4_454
H(33) H(18) 3.079 4_454
H(33) H(21) 3.584 4_554
H(33) H(25) 3.112 2_555
H(33) H(26) 3.259 4_554
H(34) Cl(1) 3.390 4_454
H(34) H(17) 3.193 4_454
H(34) H(18) 3.395 4_454
H(34) H(26) 3.449 4_554
H(35) C(7) 3.229 4_555
H(35) H(8) 2.279 4_555
H(35) H(12) 3.450 2_555
H(35) H(13) 3.265 2_555
H(36) C(16) 3.314 4_554
H(36) C(17) 3.046 2_555
H(36) C(18) 3.534 2_555
H(36) H(8) 3.492 4_555
H(36) H(11) 3.348 2_555
H(36) H(12) 3.173 2_555
H(36) H(21) 2.870 4_554
H(36) H(22) 2.876 4_554
H(36) H(24) 2.463 2_555
H(36) H(25) 2.915 2_555
H(36) H(27) 3.043 2_555
H(37) C(16) 3.320 4_554
H(37) H(8) 3.500 4_555
H(37) H(21) 3.189 4_554
H(37) H(22) 2.658 4_554
H(38) C(4) 3.128 4_455
H(38) C(5) 3.420 4_455
H(38) H(3) 2.867 4_455
H(38) H(4) 3.462 4_455
H(38) H(10) 3.474 2_555
H(39) C(8) 3.056 2_555
H(39) C(9) 3.217 2_555
H(39) H(5) 3.226 4_555
H(39) H(8) 3.158 4_555
H(39) H(10) 2.637 2_555
H(39) H(11) 2.952 2_555
H(39) H(12) 3.580 2_555
H(39) H(13) 2.625 2_555
H(39) H(14) 3.103 4_555
H(40) C(6) 3.592 4_555
H(40) H(5) 2.758 4_555
H(40) H(8) 3.257 4_555
H(40) H(14) 3.493 4_555
H(40) H(29) 3.273 4_555
H(41) Cl(1) 3.152 1_455
H(41) C(7) 3.291 4_455
H(41) H(6) 3.395 4_455
H(41) H(7) 2.548 4_455
H(41) H(8) 3.317 4_455
H(42) C(5) 3.482 4_455
H(42) C(7) 3.130 4_455
H(42) H(1) 2.758 2_555
H(42) H(4) 3.471 4_455
H(42) H(6) 3.355 4_455
H(42) H(7) 2.200 4_455
H(42) H(8) 3.558 4_455
H(43) C(5) 3.580 4_455
H(43) H(4) 3.161 4_455
H(43) H(6) 3.219 4_455
H(43) H(7) 3.076 4_455

loop_
_geom_torsion_atom_site_label_1
_geom_torsion_atom_site_label_2
_geom_torsion_atom_site_label_3
_geom_torsion_atom_site_label_4
_geom_torsion
Zr(1) Ru(1) P(1) C(1) -23.7(2)
Zr(1) Ru(1) P(1) C(6) -135.1(3)
Zr(1) Ru(1) P(1) C(8) 93.7(3)
P(1) Ru(1) Zr(1) Cl(1) 142.41(8)
P(1) Ru(1) Zr(1) C(1) 17.8(2)
P(1) Ru(1) Zr(1) C(2) -0.4(2)
P(1) Ru(1) Zr(1) C(3) 22.8(2)
P(1) Ru(1) Zr(1) C(4) 54.3(2)
P(1) Ru(1) Zr(1) C(5) 50.6(2)
P(1) Ru(1) Zr(1) C(10) -105.3(2)
P(1) Ru(1) Zr(1) C(11) -79.10(19)
P(1) Ru(1) Zr(1) C(12) -88.7(2)
P(1) Ru(1) Zr(1) C(13) -128.3(2)
P(1) Ru(1) Zr(1) C(14) -133.49(19)
Zr(1) Ru(1) P(2) C(10) 1.8(2)
Zr(1) Ru(1) P(2) C(15) 113.6(3)
Zr(1) Ru(1) P(2) C(17) -120.3(3)
P(2) Ru(1) Zr(1) Cl(1) -113.51(8)
P(2) Ru(1) Zr(1) C(1) 121.8(2)
P(2) Ru(1) Zr(1) C(2) 103.7(2)
P(2) Ru(1) Zr(1) C(3) 126.9(2)
P(2) Ru(1) Zr(1) C(4) 158.4(2)
P(2) Ru(1) Zr(1) C(5) 154.6(2)
P(2) Ru(1) Zr(1) C(10) -1.3(2)
P(2) Ru(1) Zr(1) C(11) 24.98(19)
P(2) Ru(1) Zr(1) C(12) 15.4(2)
P(2) Ru(1) Zr(1) C(13) -24.2(2)
P(2) Ru(1) Zr(1) C(14) -29.41(19)
Zr(1) Ru(1) C(19) C(20) 7.4(8)
Zr(1) Ru(1) C(19) C(23) -107.9(5)
Zr(1) Ru(1) C(19) C(24) 129.6(6)
C(19) Ru(1) Zr(1) Cl(1) 46.7(5)
C(19) Ru(1) Zr(1) C(1) -78.0(5)
C(19) Ru(1) Zr(1) C(2) -96.1(5)
C(19) Ru(1) Zr(1) C(3) -72.9(5)
C(19) Ru(1) Zr(1) C(4) -41.4(5)
C(19) Ru(1) Zr(1) C(5) -45.2(5)
C(19) Ru(1) Zr(1) C(10) 158.9(5)
C(19) Ru(1) Zr(1) C(11) -174.8(5)
C(19) Ru(1) Zr(1) C(12) 175.5(5)
C(19) Ru(1) Zr(1) C(13) 136.0(5)
C(19) Ru(1) Zr(1) C(14) 130.8(5)
Zr(1) Ru(1) C(20) C(19) -176.5(3)
Zr(1) Ru(1) C(20) C(21) -58.3(5)
Zr(1) Ru(1) C(20) C(25) 62.1(8)
C(20) Ru(1) Zr(1) Cl(1) 51.7(2)
C(20) Ru(1) Zr(1) C(1) -72.9(3)
C(20) Ru(1) Zr(1) C(2) -91.0(3)
C(20) Ru(1) Zr(1) C(3) -67.9(3)
C(20) Ru(1) Zr(1) C(4) -36.3(3)
C(20) Ru(1) Zr(1) C(5) -40.1(3)
C(20) Ru(1) Zr(1) C(10) 164.0(3)
C(20) Ru(1) Zr(1) C(11) -169.8(2)
C(20) Ru(1) Zr(1) C(12) -179.4(3)
C(20) Ru(1) Zr(1) C(13) 141.0(3)
C(20) Ru(1) Zr(1) C(14) 135.8(2)
Zr(1) Ru(1) C(21) C(20) 131.5(4)
Zr(1) Ru(1) C(21) C(22) -113.2(4)
Zr(1) Ru(1) C(21) C(26) 9.7(8)
C(21) Ru(1) Zr(1) Cl(1) 21.7(2)
C(21) Ru(1) Zr(1) C(1) -103.0(3)
C(21) Ru(1) Zr(1) C(2) -121.1(3)
C(21) Ru(1) Zr(1) C(3) -97.9(3)
C(21) Ru(1) Zr(1) C(4) -66.4(3)
C(21) Ru(1) Zr(1) C(5) -70.2(3)
C(21) Ru(1) Zr(1) C(10) 133.9(3)
C(21) Ru(1) Zr(1) C(11) 160.2(2)
C(21) Ru(1) Zr(1) C(12) 150.5(3)
C(21) Ru(1) Zr(1) C(13) 111.0(3)
C(21) Ru(1) Zr(1) C(14) 105.8(2)
Zr(1) Ru(1) C(22) C(21) 75.5(4)
Zr(1) Ru(1) C(22) C(23) -167.9(4)
Zr(1) Ru(1) C(22) C(27) -42.0(7)
C(22) Ru(1) Zr(1) Cl(1) -14.1(2)
C(22) Ru(1) Zr(1) C(1) -138.7(2)
C(22) Ru(1) Zr(1) C(2) -156.8(2)
C(22) Ru(1) Zr(1) C(3) -133.7(3)
C(22) Ru(1) Zr(1) C(4) -102.1(3)
C(22) Ru(1) Zr(1) C(5) -105.9(2)
C(22) Ru(1) Zr(1) C(10) 98.2(2)
C(22) Ru(1) Zr(1) C(11) 124.4(2)
C(22) Ru(1) Zr(1) C(12) 114.8(3)
C(22) Ru(1) Zr(1) C(13) 75.2(3)
C(22) Ru(1) Zr(1) C(14) 70.0(2)
Zr(1) Ru(1) C(23) C(19) 137.6(3)
Zr(1) Ru(1) C(23) C(22) 19.8(6)
Zr(1) Ru(1) C(23) C(28) -102.4(7)
C(23) Ru(1) Zr(1) Cl(1) -26.3(3)
C(23) Ru(1) Zr(1) C(1) -150.9(4)
C(23) Ru(1) Zr(1) C(2) -169.1(3)
C(23) Ru(1) Zr(1) C(3) -145.9(4)
C(23) Ru(1) Zr(1) C(4) -114.3(4)
C(23) Ru(1) Zr(1) C(5) -118.1(4)
C(23) Ru(1) Zr(1) C(10) 86.0(3)
C(23) Ru(1) Zr(1) C(11) 112.2(3)
C(23) Ru(1) Zr(1) C(12) 102.6(4)
C(23) Ru(1) Zr(1) C(13) 63.0(4)
C(23) Ru(1) Zr(1) C(14) 57.8(3)
P(1) Ru(1) P(2) C(10) 75.7(3)
P(1) Ru(1) P(2) C(15) -172.4(3)
P(1) Ru(1) P(2) C(17) -46.4(3)
P(2) Ru(1) P(1) C(1) -98.5(2)
P(2) Ru(1) P(1) C(6) 150.1(3)
P(2) Ru(1) P(1) C(8) 18.8(3)
P(1) Ru(1) C(19) C(20) -82.3(4)
P(1) Ru(1) C(19) C(23) 162.4(3)
P(1) Ru(1) C(19) C(24) 39.9(7)
C(19) Ru(1) P(1) C(1) 131.3(3)
C(19) Ru(1) P(1) C(6) 19.9(4)
C(19) Ru(1) P(1) C(8) -111.3(4)
P(1) Ru(1) C(20) C(19) 104.7(4)
P(1) Ru(1) C(20) C(21) -137.1(4)
P(1) Ru(1) C(20) C(25) -16.7(8)
C(20) Ru(1) P(1) C(1) 94.8(3)
C(20) Ru(1) P(1) C(6) -16.6(4)
C(20) Ru(1) P(1) C(8) -147.8(4)
P(1) Ru(1) C(21) C(20) 52.4(5)
P(1) Ru(1) C(21) C(22) 167.7(3)
P(1) Ru(1) C(21) C(26) -69.4(8)
C(21) Ru(1) P(1) C(1) 67.0(3)
C(21) Ru(1) P(1) C(6) -44.4(4)
C(21) Ru(1) P(1) C(8) -175.6(4)
P(1) Ru(1) C(22) C(21) -27.0(8)
P(1) Ru(1) C(22) C(23) 89.6(6)
P(1) Ru(1) C(22) C(27) -144.6(5)
C(22) Ru(1) P(1) C(1) 85.6(6)
C(22) Ru(1) P(1) C(6) -25.8(6)
C(22) Ru(1) P(1) C(8) -157.0(6)
P(1) Ru(1) C(23) C(19) -25.9(5)
P(1) Ru(1) C(23) C(22) -143.7(3)
P(1) Ru(1) C(23) C(28) 94.1(8)
C(23) Ru(1) P(1) C(1) 146.6(3)
C(23) Ru(1) P(1) C(6) 35.2(4)
C(23) Ru(1) P(1) C(8) -96.1(4)
P(2) Ru(1) C(19) C(20) 163.6(3)
P(2) Ru(1) C(19) C(23) 48.3(4)
P(2) Ru(1) C(19) C(24) -74.2(7)
C(19) Ru(1) P(2) C(10) -168.4(3)
C(19) Ru(1) P(2) C(15) -56.6(4)
C(19) Ru(1) P(2) C(17) 69.5(4)
P(2) Ru(1) C(20) C(19) -38.1(8)
P(2) Ru(1) C(20) C(21) 80.1(7)
P(2) Ru(1) C(20) C(25) -159.5(5)
C(20) Ru(1) P(2) C(10) -141.9(6)
C(20) Ru(1) P(2) C(15) -30.0(6)
C(20) Ru(1) P(2) C(17) 96.0(6)
P(2) Ru(1) C(21) C(20) -148.1(4)
P(2) Ru(1) C(21) C(22) -32.8(5)
P(2) Ru(1) C(21) C(26) 90.1(8)
C(21) Ru(1) P(2) C(10) -86.5(4)
C(21) Ru(1) P(2) C(15) 25.3(4)
C(21) Ru(1) P(2) C(17) 151.3(4)
P(2) Ru(1) C(22) C(21) 157.1(4)
P(2) Ru(1) C(22) C(23) -86.3(4)
P(2) Ru(1) C(22) C(27) 39.6(7)
C(22) Ru(1) P(2) C(10) -106.0(3)
C(22) Ru(1) P(2) C(15) 5.9(3)
C(22) Ru(1) P(2) C(17) 131.9(4)
P(2) Ru(1) C(23) C(19) -141.7(4)
P(2) Ru(1) C(23) C(22) 100.6(4)
P(2) Ru(1) C(23) C(28) -21.7(7)
C(23) Ru(1) P(2) C(10) -142.3(3)
C(23) Ru(1) P(2) C(15) -30.4(3)
C(23) Ru(1) P(2) C(17) 95.6(3)
C(19) Ru(1) C(20) C(21) 118.2(6)
C(19) Ru(1) C(20) C(25) -121.4(10)
C(20) Ru(1) C(19) C(23) -115.4(6)
C(20) Ru(1) C(19) C(24) 122.2(9)
C(19) Ru(1) C(21) C(20) -37.0(4)
C(19) Ru(1) C(21) C(22) 78.3(5)
C(19) Ru(1) C(21) C(26) -158.8(9)
C(21) Ru(1) C(19) C(20) 36.1(4)
C(21) Ru(1) C(19) C(23) -79.3(4)
C(21) Ru(1) C(19) C(24) 158.3(8)
C(19) Ru(1) C(22) C(21) -80.0(5)
C(19) Ru(1) C(22) C(23) 36.6(4)
C(19) Ru(1) C(22) C(27) 162.4(8)
C(22) Ru(1) C(19) C(20) 78.6(4)
C(22) Ru(1) C(19) C(23) -36.8(4)
C(22) Ru(1) C(19) C(24) -159.3(8)
C(19) Ru(1) C(23) C(22) -117.8(6)
C(19) Ru(1) C(23) C(28) 120.0(9)
C(23) Ru(1) C(19) C(20) 115.4(6)
C(23) Ru(1) C(19) C(24) -122.5(9)
C(20) Ru(1) C(21) C(22) 115.3(6)
C(20) Ru(1) C(21) C(26) -121.8(10)
C(21) Ru(1) C(20) C(19) -118.2(6)
C(21) Ru(1) C(20) C(25) 120.4(10)
C(20) Ru(1) C(22) C(21) -37.6(4)
C(20) Ru(1) C(22) C(23) 79.0(5)
C(20) Ru(1) C(22) C(27) -155.1(8)
C(22) Ru(1) C(20) C(19) -79.5(5)
C(22) Ru(1) C(20) C(21) 38.7(4)
C(22) Ru(1) C(20) C(25) 159.1(9)
C(20) Ru(1) C(23) C(19) 38.5(4)
C(20) Ru(1) C(23) C(22) -79.2(4)
C(20) Ru(1) C(23) C(28) 158.5(8)
C(23) Ru(1) C(20) C(19) -37.6(4)
C(23) Ru(1) C(20) C(21) 80.6(5)
C(23) Ru(1) C(20) C(25) -159.0(9)
C(21) Ru(1) C(22) C(23) 116.6(6)
C(21) Ru(1) C(22) C(27) -117.5(9)
C(22) Ru(1) C(21) C(20) -115.3(6)
C(22) Ru(1) C(21) C(26) 122.9(10)
C(21) Ru(1) C(23) C(19) 79.9(4)
C(21) Ru(1) C(23) C(22) -37.9(4)
C(21) Ru(1) C(23) C(28) -160.1(8)
C(23) Ru(1) C(21) C(20) -78.2(5)
C(23) Ru(1) C(21) C(22) 37.1(4)
C(23) Ru(1) C(21) C(26) 160.0(9)
C(22) Ru(1) C(23) C(19) 117.8(6)
C(22) Ru(1) C(23) C(28) -122.2(9)
C(23) Ru(1) C(22) C(21) -116.6(6)
C(23) Ru(1) C(22) C(27) 125.9(9)
Ru(1) Zr(1) C(1) P(1) -21.3(2)
Ru(1) Zr(1) C(1) C(2) -145.8(5)
Ru(1) Zr(1) C(1) C(5) 98.9(4)
Ru(1) Zr(1) C(2) C(1) 33.8(5)
Ru(1) Zr(1) C(2) C(3) 146.0(4)
Ru(1) Zr(1) C(3) C(2) -44.3(5)
Ru(1) Zr(1) C(3) C(4) 70.9(5)
Ru(1) Zr(1) C(4) C(3) -125.9(5)
Ru(1) Zr(1) C(4) C(5) -7.0(5)
Ru(1) Zr(1) C(5) C(1) -74.4(4)
Ru(1) Zr(1) C(5) C(4) 173.5(5)
Ru(1) Zr(1) C(10) P(2) 1.6(2)
Ru(1) Zr(1) C(10) C(11) 126.8(4)
Ru(1) Zr(1) C(10) C(14) -121.1(4)
Ru(1) Zr(1) C(11) C(10) -51.3(4)
Ru(1) Zr(1) C(11) C(12) -165.8(4)
Ru(1) Zr(1) C(12) C(11) 18.0(5)
Ru(1) Zr(1) C(12) C(13) -98.4(5)
Ru(1) Zr(1) C(13) C(12) 105.8(5)
Ru(1) Zr(1) C(13) C(14) -9.8(5)
Ru(1) Zr(1) C(14) C(10) 56.3(4)
Ru(1) Zr(1) C(14) C(13) 172.0(4)
Cl(1) Zr(1) C(1) P(1) -121.0(2)
Cl(1) Zr(1) C(1) C(2) 114.5(4)
Cl(1) Zr(1) C(1) C(5) -0.8(5)
Cl(1) Zr(1) C(2) C(1) -93.5(5)
Cl(1) Zr(1) C(2) C(3) 18.7(6)
Cl(1) Zr(1) C(3) C(2) -166.2(4)
Cl(1) Zr(1) C(3) C(4) -51.0(5)
Cl(1) Zr(1) C(4) C(3) 129.6(5)
Cl(1) Zr(1) C(4) C(5) -111.5(5)
Cl(1) Zr(1) C(5) C(1) 179.3(4)
Cl(1) Zr(1) C(5) C(4) 67.3(5)
Cl(1) Zr(1) C(10) P(2) 103.5(2)
Cl(1) Zr(1) C(10) C(11) -131.3(4)
Cl(1) Zr(1) C(10) C(14) -19.2(5)
Cl(1) Zr(1) C(11) C(10) 68.5(5)
Cl(1) Zr(1) C(11) C(12) -45.9(5)
Cl(1) Zr(1) C(12) C(11) 146.5(4)
Cl(1) Zr(1) C(12) C(13) 30.1(5)
Cl(1) Zr(1) C(13) C(12) -150.9(5)
Cl(1) Zr(1) C(13) C(14) 93.4(4)
Cl(1) Zr(1) C(14) C(10) 162.6(4)
Cl(1) Zr(1) C(14) C(13) -81.7(4)
C(1) Zr(1) C(2) C(3) 112.3(7)
C(2) Zr(1) C(1) P(1) 124.5(6)
C(2) Zr(1) C(1) C(5) -115.4(7)
C(1) Zr(1) C(3) C(2) -38.3(4)
C(1) Zr(1) C(3) C(4) 76.9(5)
C(3) Zr(1) C(1) P(1) 163.6(5)
C(3) Zr(1) C(1) C(2) 39.1(5)
C(3) Zr(1) C(1) C(5) -76.3(5)
C(1) Zr(1) C(4) C(3) -79.9(5)
C(1) Zr(1) C(4) C(5) 39.0(5)
C(4) Zr(1) C(1) P(1) -158.4(5)
C(4) Zr(1) C(1) C(2) 77.1(5)
C(4) Zr(1) C(1) C(5) -38.2(5)
C(1) Zr(1) C(5) C(4) -112.1(7)
C(5) Zr(1) C(1) P(1) -120.1(6)
C(5) Zr(1) C(1) C(2) 115.4(7)
C(1) Zr(1) C(10) P(2) -63.2(4)
C(1) Zr(1) C(10) C(11) 62.1(5)
C(1) Zr(1) C(10) C(14) 174.2(4)
C(10) Zr(1) C(1) P(1) 43.9(4)
C(10) Zr(1) C(1) C(2) -80.6(5)
C(10) Zr(1) C(1) C(5) 164.0(4)
C(1) Zr(1) C(11) C(10) -127.0(4)
C(1) Zr(1) C(11) C(12) 118.6(5)
C(11) Zr(1) C(1) P(1) 73.2(3)
C(11) Zr(1) C(1) C(2) -51.3(5)
C(11) Zr(1) C(1) C(5) -166.7(5)
C(1) Zr(1) C(12) C(11) -69.7(5)
C(1) Zr(1) C(12) C(13) 173.9(4)
C(12) Zr(1) C(1) P(1) 103.8(3)
C(12) Zr(1) C(1) C(2) -20.6(5)
C(12) Zr(1) C(1) C(5) -136.0(5)
C(1) Zr(1) C(13) C(12) -9.5(7)
C(1) Zr(1) C(13) C(14) -125.2(5)
C(13) Zr(1) C(1) P(1) 109.2(4)
C(13) Zr(1) C(1) C(2) -15.3(7)
C(13) Zr(1) C(1) C(5) -130.7(5)
C(1) Zr(1) C(14) C(10) -10.3(7)
C(1) Zr(1) C(14) C(13) 105.5(6)
C(14) Zr(1) C(1) P(1) 50.2(6)
C(14) Zr(1) C(1) C(2) -74.3(7)
C(14) Zr(1) C(1) C(5) 170.3(5)
C(2) Zr(1) C(3) C(4) 115.2(7)
C(3) Zr(1) C(2) C(1) -112.3(7)
C(2) Zr(1) C(4) C(3) -38.6(5)
C(2) Zr(1) C(4) C(5) 80.3(5)
C(4) Zr(1) C(2) C(1) -77.3(5)
C(4) Zr(1) C(2) C(3) 34.9(5)
C(2) Zr(1) C(5) C(1) 36.9(4)
C(2) Zr(1) C(5) C(4) -75.2(5)
C(5) Zr(1) C(2) C(1) -37.1(4)
C(5) Zr(1) C(2) C(3) 75.2(5)
C(2) Zr(1) C(10) P(2) -97.1(3)
C(2) Zr(1) C(10) C(11) 28.1(5)
C(2) Zr(1) C(10) C(14) 140.2(4)
C(10) Zr(1) C(2) C(1) 112.4(5)
C(10) Zr(1) C(2) C(3) -135.3(5)
C(2) Zr(1) C(11) C(10) -152.5(5)
C(2) Zr(1) C(11) C(12) 93.0(5)
C(11) Zr(1) C(2) C(1) 127.8(5)
C(11) Zr(1) C(2) C(3) -120.0(5)
C(2) Zr(1) C(12) C(11) -80.8(5)
C(2) Zr(1) C(12) C(13) 162.8(5)
C(12) Zr(1) C(2) C(1) 160.7(5)
C(12) Zr(1) C(2) C(3) -87.1(5)
C(2) Zr(1) C(13) C(12) -18.3(5)
C(2) Zr(1) C(13) C(14) -134.0(4)
C(13) Zr(1) C(2) C(1) 170.3(4)
C(13) Zr(1) C(2) C(3) -77.5(5)
C(2) Zr(1) C(14) C(10) -53.6(5)
C(2) Zr(1) C(14) C(13) 62.1(5)
C(14) Zr(1) C(2) C(1) 140.0(4)
C(14) Zr(1) C(2) C(3) -107.7(5)
C(3) Zr(1) C(4) C(5) 118.9(8)
C(4) Zr(1) C(3) C(2) -115.2(7)
C(3) Zr(1) C(5) C(1) 78.5(5)
C(3) Zr(1) C(5) C(4) -33.5(5)
C(5) Zr(1) C(3) C(2) -79.5(5)
C(5) Zr(1) C(3) C(4) 35.7(5)
C(3) Zr(1) C(10) P(2) -126.7(3)
C(3) Zr(1) C(10) C(11) -1.4(6)
C(3) Zr(1) C(10) C(14) 110.7(5)
C(10) Zr(1) C(3) C(2) 59.0(6)
C(10) Zr(1) C(3) C(4) 174.2(5)
C(3) Zr(1) C(11) C(10) 178.9(4)
C(3) Zr(1) C(11) C(12) 64.4(5)
C(11) Zr(1) C(3) C(2) 58.2(5)
C(11) Zr(1) C(3) C(4) 173.4(5)
C(3) Zr(1) C(12) C(11) -114.6(5)
C(3) Zr(1) C(12) C(13) 129.0(5)
C(12) Zr(1) C(3) C(2) 87.6(5)
C(12) Zr(1) C(3) C(4) -157.2(5)
C(3) Zr(1) C(13) C(12) -51.5(5)
C(3) Zr(1) C(13) C(14) -167.1(4)
C(13) Zr(1) C(3) C(2) 112.1(5)
C(13) Zr(1) C(3) C(4) -132.7(5)
C(3) Zr(1) C(14) C(10) -98.6(5)
C(3) Zr(1) C(14) C(13) 17.1(6)
C(14) Zr(1) C(3) C(2) 102.9(5)
C(14) Zr(1) C(3) C(4) -141.9(5)
C(4) Zr(1) C(5) C(1) 112.1(7)
C(5) Zr(1) C(4) C(3) -118.9(8)
C(4) Zr(1) C(10) P(2) -118.7(6)
C(4) Zr(1) C(10) C(11) 6.6(9)
C(4) Zr(1) C(10) C(14) 118.6(7)
C(10) Zr(1) C(4) C(3) -12.4(10)
C(10) Zr(1) C(4) C(5) 106.5(8)
C(4) Zr(1) C(11) C(10) -177.1(4)
C(4) Zr(1) C(11) C(12) 68.5(5)
C(11) Zr(1) C(4) C(3) -8.0(6)
C(11) Zr(1) C(4) C(5) 110.9(5)
C(4) Zr(1) C(12) C(11) -126.6(4)
C(4) Zr(1) C(12) C(13) 117.0(5)
C(12) Zr(1) C(4) C(3) 23.9(6)
C(12) Zr(1) C(4) C(5) 142.8(5)
C(4) Zr(1) C(13) C(12) -76.9(5)
C(4) Zr(1) C(13) C(14) 167.4(4)
C(13) Zr(1) C(4) C(3) 56.5(6)
C(13) Zr(1) C(4) C(5) 175.4(4)
C(4) Zr(1) C(14) C(10) -138.5(5)
C(4) Zr(1) C(14) C(13) -22.8(8)
C(14) Zr(1) C(4) C(3) 70.3(8)
C(14) Zr(1) C(4) C(5) -170.8(5)
C(5) Zr(1) C(10) P(2) -47.0(6)
C(5) Zr(1) C(10) C(11) 78.2(6)
C(5) Zr(1) C(10) C(14) -169.7(5)
C(10) Zr(1) C(5) C(1) -27.2(8)
C(10) Zr(1) C(5) C(4) -139.3(5)
C(5) Zr(1) C(11) C(10) -136.4(4)
C(5) Zr(1) C(11) C(12) 109.1(5)
C(11) Zr(1) C(5) C(1) 17.4(6)
C(11) Zr(1) C(5) C(4) -94.7(5)
C(5) Zr(1) C(12) C(11) -100.5(5)
C(5) Zr(1) C(12) C(13) 143.0(5)
C(12) Zr(1) C(5) C(1) 61.1(6)
C(12) Zr(1) C(5) C(4) -51.0(6)
C(5) Zr(1) C(13) C(12) -71.7(8)
C(5) Zr(1) C(13) C(14) 172.6(5)
C(13) Zr(1) C(5) C(1) 103.6(6)
C(13) Zr(1) C(5) C(4) -8.5(9)
C(5) Zr(1) C(14) C(10) 102(2)
C(5) Zr(1) C(14) C(13) -143(2)
C(14) Zr(1) C(5) C(1) -120(2)
C(14) Zr(1) C(5) C(4) 128(2)
C(10) Zr(1) C(11) C(12) -114.5(6)
C(11) Zr(1) C(10) P(2) -125.3(6)
C(11) Zr(1) C(10) C(14) 112.1(6)
C(10) Zr(1) C(12) C(11) 37.9(4)
C(10) Zr(1) C(12) C(13) -78.5(5)
C(12) Zr(1) C(10) P(2) -162.3(4)
C(12) Zr(1) C(10) C(11) -37.0(4)
C(12) Zr(1) C(10) C(14) 75.1(5)
C(10) Zr(1) C(13) C(12) 78.2(5)
C(10) Zr(1) C(13) C(14) -37.5(4)
C(13) Zr(1) C(10) P(2) 158.6(4)
C(13) Zr(1) C(10) C(11) -76.1(4)
C(13) Zr(1) C(10) C(14) 36.0(4)
C(10) Zr(1) C(14) C(13) 115.8(6)
C(14) Zr(1) C(10) P(2) 122.6(6)
C(14) Zr(1) C(10) C(11) -112.1(6)
C(11) Zr(1) C(12) C(13) -116.4(7)
C(12) Zr(1) C(11) C(10) 114.5(6)
C(11) Zr(1) C(13) C(12) 36.7(5)
C(11) Zr(1) C(13) C(14) -78.9(5)
C(13) Zr(1) C(11) C(10) 78.9(5)
C(13) Zr(1) C(11) C(12) -35.6(4)
C(11) Zr(1) C(14) C(10) -38.8(4)
C(11) Zr(1) C(14) C(13) 76.9(5)
C(14) Zr(1) C(11) C(10) 38.9(4)
C(14) Zr(1) C(11) C(12) -75.6(5)
C(12) Zr(1) C(13) C(14) -115.6(7)
C(13) Zr(1) C(12) C(11) 116.4(7)
C(12) Zr(1) C(14) C(10) -79.5(5)
C(12) Zr(1) C(14) C(13) 36.2(4)
C(14) Zr(1) C(12) C(11) 79.6(5)
C(14) Zr(1) C(12) C(13) -36.8(4)
C(13) Zr(1) C(14) C(10) -115.8(6)
C(14) Zr(1) C(13) C(12) 115.6(7)
Ru(1) P(1) C(1) Zr(1) 27.2(2)
Ru(1) P(1) C(1) C(2) 102.8(7)
Ru(1) P(1) C(1) C(5) -49.3(6)
Ru(1) P(1) C(6) C(7) 173.5(5)
Ru(1) P(1) C(8) C(9) 75.2(6)
C(1) P(1) C(6) C(7) 60.4(6)
C(6) P(1) C(1) Zr(1) 152.1(3)
C(6) P(1) C(1) C(2) -132.3(7)
C(6) P(1) C(1) C(5) 75.6(7)
C(1) P(1) C(8) C(9) -167.1(6)
C(8) P(1) C(1) Zr(1) -104.5(3)
C(8) P(1) C(1) C(2) -28.9(8)
C(8) P(1) C(1) C(5) 179.0(6)
C(6) P(1) C(8) C(9) -63.4(6)
C(8) P(1) C(6) C(7) -45.3(7)
Ru(1) P(2) C(10) Zr(1) -2.0(3)
Ru(1) P(2) C(10) C(11) -77.5(7)
Ru(1) P(2) C(10) C(14) 75.0(7)
Ru(1) P(2) C(15) C(16) -171.4(5)
Ru(1) P(2) C(17) C(18) -66.6(7)
C(10) P(2) C(15) C(16) -54.3(7)
C(15) P(2) C(10) Zr(1) -125.6(3)
C(15) P(2) C(10) C(11) 158.9(7)
C(15) P(2) C(10) C(14) -48.6(7)
C(10) P(2) C(17) C(18) 168.8(6)
C(17) P(2) C(10) Zr(1) 132.4(3)
C(17) P(2) C(10) C(11) 56.9(8)
C(17) P(2) C(10) C(14) -150.6(7)
C(15) P(2) C(17) C(18) 66.9(7)
C(17) P(2) C(15) C(16) 50.9(7)
Zr(1) C(1) C(2) C(3) -67.8(5)
Zr(1) C(1) C(5) C(4) 69.5(5)
P(1) C(1) C(2) Zr(1) -86.2(6)
P(1) C(1) C(2) C(3) -154.0(6)
P(1) C(1) C(5) Zr(1) 87.9(5)
P(1) C(1) C(5) C(4) 157.4(6)
C(2) C(1) C(5) Zr(1) -68.0(6)
C(2) C(1) C(5) C(4) 1.5(9)
C(5) C(1) C(2) Zr(1) 68.4(5)
C(5) C(1) C(2) C(3) 0.6(9)
Zr(1) C(2) C(3) C(4) -68.8(6)
C(1) C(2) C(3) Zr(1) 66.1(5)
C(1) C(2) C(3) C(4) -2.7(10)
Zr(1) C(3) C(4) C(5) -61.8(6)
C(2) C(3) C(4) Zr(1) 65.5(6)
C(2) C(3) C(4) C(5) 3.7(10)
Zr(1) C(4) C(5) C(1) -66.0(5)
C(3) C(4) C(5) Zr(1) 62.7(6)
C(3) C(4) C(5) C(1) -3.3(10)
Zr(1) C(10) C(11) C(12) 67.9(5)
Zr(1) C(10) C(14) C(13) -67.0(5)
P(2) C(10) C(11) Zr(1) 87.6(6)
P(2) C(10) C(11) C(12) 155.5(6)
P(2) C(10) C(14) Zr(1) -89.1(6)
P(2) C(10) C(14) C(13) -156.1(6)
C(11) C(10) C(14) Zr(1) 67.9(5)
C(11) C(10) C(14) C(13) 1.0(9)
C(14) C(10) C(11) Zr(1) -68.8(5)
C(14) C(10) C(11) C(12) -0.8(9)
Zr(1) C(11) C(12) C(13) 66.5(6)
C(10) C(11) C(12) Zr(1) -66.1(5)
C(10) C(11) C(12) C(13) 0.4(9)
Zr(1) C(12) C(13) C(14) 64.6(5)
C(11) C(12) C(13) Zr(1) -64.4(5)
C(11) C(12) C(13) C(14) 0.2(7)
Zr(1) C(13) C(14) C(10) 64.4(5)
C(12) C(13) C(14) Zr(1) -65.1(6)
C(12) C(13) C(14) C(10) -0.7(9)
Ru(1) C(19) C(20) C(21) -62.8(5)
Ru(1) C(19) C(20) C(25) 133.5(7)
Ru(1) C(19) C(23) C(22) 61.7(5)
Ru(1) C(19) C(23) C(28) -128.6(7)
C(20) C(19) C(23) Ru(1) -64.0(5)
C(20) C(19) C(23) C(22) -2.3(8)
C(20) C(19) C(23) C(28) 167.3(6)
C(23) C(19) C(20) Ru(1) 64.4(5)
C(23) C(19) C(20) C(21) 1.6(8)
C(23) C(19) C(20) C(25) -162.1(6)
C(24) C(19) C(20) Ru(1) -124.3(7)
C(24) C(19) C(20) C(21) 172.8(7)
C(24) C(19) C(20) C(25) 9.1(11)
C(24) C(19) C(23) Ru(1) 124.7(7)
C(24) C(19) C(23) C(22) -173.6(7)
C(24) C(19) C(23) C(28) -3.9(11)
Ru(1) C(20) C(21) C(22) -62.6(5)
Ru(1) C(20) C(21) C(26) 131.3(7)
C(19) C(20) C(21) Ru(1) 62.3(5)
C(19) C(20) C(21) C(22) -0.3(6)
C(19) C(20) C(21) C(26) -166.3(7)
C(25) C(20) C(21) Ru(1) -133.7(7)
C(25) C(20) C(21) C(22) 163.7(6)
C(25) C(20) C(21) C(26) -2.4(12)
Ru(1) C(21) C(22) C(23) -64.7(5)
Ru(1) C(21) C(22) C(27) 126.3(6)
C(20) C(21) C(22) Ru(1) 63.6(5)
C(20) C(21) C(22) C(23) -1.2(8)
C(20) C(21) C(22) C(27) -170.1(6)
C(26) C(21) C(22) Ru(1) -130.7(7)
C(26) C(21) C(22) C(23) 164.6(7)
C(26) C(21) C(22) C(27) -4.4(11)
Ru(1) C(22) C(23) C(19) -62.3(5)
Ru(1) C(22) C(23) C(28) 128.3(7)
C(21) C(22) C(23) Ru(1) 64.5(5)
C(21) C(22) C(23) C(19) 2.2(8)
C(21) C(22) C(23) C(28) -167.2(7)
C(27) C(22) C(23) Ru(1) -127.4(7)
C(27) C(22) C(23) C(19) 170.3(6)
C(27) C(22) C(23) C(28) 0.9(12)
